data_7127543
loop_
_publ_author_name
'Fern\'andez-Moyano, Sara'
'Pe\~nas-Defrutos, Marconi N'
'Bartolom\'e, Camino'
'Espinet, Pablo'

_publ_section_title
;
 Striking ligand-disproportionative Cl/aryl scrambling in a simple Au(III)
 system. Solvent role, driving forces and mechanisms.
;
_journal_issue 1
_journal_name_full 'Chemical communications (Cambridge, England)'
_journal_page_first 125
_journal_page_last 128
_journal_paper_doi 10.1039/d0cc06450e
_journal_volume 57
_journal_year 2021
_chemical_formula_moiety 'Au C12 Cl6 F6, C16 H36 N'
_chemical_formula_sum 'C28 H36 Au Cl6 F6 N'
_chemical_formula_weight 910.24
_space_group_crystal_system triclinic
_space_group_IT_number 2
_space_group_name_Hall '-P 1'
_space_group_name_H-M_alt 'P -1'
_atom_sites_solution_hydrogens geom
_atom_sites_solution_primary iterative
_audit_creation_date 2020-08-27
_audit_creation_method
;
Olex2 1.2
(compiled 2018.05.29 svn.r3508 for OlexSys, GUI svn.r5506)
;
_audit_update_record
;
2020-08-27 deposited with the CCDC.	2020-11-20 downloaded from the CCDC.
;
_cell_angle_alpha 100.005(5)
_cell_angle_beta 97.584(5)
_cell_angle_gamma 99.628(5)
_cell_formula_units_Z 2
_cell_length_a 9.7193(6)
_cell_length_b 12.2962(7)
_cell_length_c 15.3889(9)
_cell_measurement_reflns_used 3940
_cell_measurement_temperature 294
_cell_measurement_theta_max 24.9720
_cell_measurement_theta_min 3.6700
_cell_volume 1760.92(19)
_computing_cell_refinement 'CrysAlisPro 1.171.39.45g (Rigaku OD, 2018)'
_computing_data_collection 'CrysAlisPro 1.171.39.45g (Rigaku OD, 2018)'
_computing_data_reduction 'CrysAlisPro 1.171.39.45g (Rigaku OD, 2018)'
_computing_molecular_graphics 'Olex2 (Dolomanov et al., 2009)'
_computing_publication_material 'Olex2 (Dolomanov et al., 2009)'
_computing_structure_refinement 'ShelXL (Sheldrick, 2015)'
_computing_structure_solution 'olex2.solve (Bourhis et al., 2015)'
_diffrn_ambient_temperature 294
_diffrn_detector 'CCD plate'
_diffrn_detector_area_resol_mean 10.4757
_diffrn_detector_type Atlas
_diffrn_measured_fraction_theta_full 0.991
_diffrn_measured_fraction_theta_max 0.810
_diffrn_measurement_details
;
List of Runs (angles in degrees, time in seconds):

  # Type    Start    End  Width  t~exp~   \w     \q     \k     \f   Frames
#--------------------------------------------------------------------------
  1  \w    -35.00  63.00   1.00    7.50    --  -10.64  57.00-180.00   98
  2  \w    -77.00  17.00   1.00    7.50    --  -10.64 -57.00  30.00   94
  3  \w     34.00  99.00   1.00    7.50    --   12.20-178.00  30.00   65
;
_diffrn_measurement_device 'four-circle diffractometer'
_diffrn_measurement_device_type 'SuperNova, Dual, Cu at home/near, Atlas'
_diffrn_measurement_method '\w scans'
_diffrn_orient_matrix_type 'CrysAlisPro convention (1999,Acta A55,543-557)'
_diffrn_orient_matrix_UB_11 0.0432544000
_diffrn_orient_matrix_UB_12 0.0545376000
_diffrn_orient_matrix_UB_13 0.0126862000
_diffrn_orient_matrix_UB_21 0.0342342000
_diffrn_orient_matrix_UB_22 -0.0154645000
_diffrn_orient_matrix_UB_23 0.0383285000
_diffrn_orient_matrix_UB_31 0.0509037000
_diffrn_orient_matrix_UB_32 -0.0187862000
_diffrn_orient_matrix_UB_33 -0.0249498000
_diffrn_radiation_monochromator mirror
_diffrn_radiation_probe x-ray
_diffrn_radiation_type MoK\a
_diffrn_radiation_wavelength 0.71073
_diffrn_reflns_av_R_equivalents 0.0347
_diffrn_reflns_av_unetI/netI 0.0765
_diffrn_reflns_Laue_measured_fraction_full 0.991
_diffrn_reflns_Laue_measured_fraction_max 0.810
_diffrn_reflns_limit_h_max 11
_diffrn_reflns_limit_h_min -13
_diffrn_reflns_limit_k_max 15
_diffrn_reflns_limit_k_min -16
_diffrn_reflns_limit_l_max 14
_diffrn_reflns_limit_l_min -20
_diffrn_reflns_number 12295
_diffrn_reflns_point_group_measured_fraction_full 0.991
_diffrn_reflns_point_group_measured_fraction_max 0.810
_diffrn_reflns_theta_full 25.242
_diffrn_reflns_theta_max 29.600
_diffrn_reflns_theta_min 3.428
_diffrn_source 'micro-focus sealed X-ray tube'
_diffrn_source_type 'SuperNova (Mo) X-ray Source'
_exptl_absorpt_coefficient_mu 4.684
_exptl_absorpt_correction_T_max 1.000
_exptl_absorpt_correction_T_min 0.354
_exptl_absorpt_correction_type gaussian
_exptl_absorpt_process_details
;
CrysAlisPro 1.171.39.45g (Rigaku Oxford Diffraction, 2018)
Numerical absorption correction based on gaussian integration over
			a multifaceted crystal model
Empirical absorption correction using spherical harmonics,
 implemented in SCALE3 ABSPACK scaling algorithm.
;
_exptl_crystal_colour colourless
_exptl_crystal_colour_primary colourless
_exptl_crystal_density_diffrn 1.717
_exptl_crystal_description prism
_exptl_crystal_F_000 892
_exptl_crystal_size_max 0.414
_exptl_crystal_size_mid 0.282
_exptl_crystal_size_min 0.104
_refine_diff_density_max 2.121
_refine_diff_density_min -0.839
_refine_diff_density_rms 0.146
_refine_ls_extinction_method none
_refine_ls_goodness_of_fit_ref 1.024
_refine_ls_hydrogen_treatment constr
_refine_ls_matrix_type full
_refine_ls_number_parameters 303
_refine_ls_number_reflns 8033
_refine_ls_number_restraints 6
_refine_ls_restrained_S_all 1.156
_refine_ls_R_factor_all 0.1057
_refine_ls_R_factor_gt 0.0628
_refine_ls_shift/su_max 0.001
_refine_ls_shift/su_mean 0.000
_refine_ls_structure_factor_coef Fsqd
_refine_ls_weighting_details 'w=1/[\s^2^(Fo^2^)+(0.0819P)^2^+3.6201P] where P=(Fo^2^+2Fc^2^)/3'
_refine_ls_weighting_scheme calc
_refine_ls_wR_factor_gt 0.1468
_refine_ls_wR_factor_ref 0.1769
_reflns_Friedel_coverage 0.000
_reflns_number_gt 5286
_reflns_number_total 8033
_reflns_threshold_expression 'I > 2\s(I)'
_cod_data_source_file d0cc06450e2.cif
_cod_data_source_block 2
_cod_depositor_comments 'Adding full bibliography for 7127540--7127544.cif.'
_cod_database_code 7127543
_shelx_shelxl_version_number 2014/7
_chemical_oxdiff_formula 'C28 H36 Au Cl6 F6 N'
_chemical_oxdiff_usercomment colorless
_shelx_space_group_comment
;
The symmetry employed for this shelxl refinement is uniquely defined
by the following loop, which should always be used as a source of
symmetry information in preference to the above space-group names.
They are only intended as comments.
;
_reflns_odcompleteness_completeness 98.58
_reflns_odcompleteness_iscentric 1
_reflns_odcompleteness_theta 26.32
_olex2_refinement_description
;
1. Fixed Uiso
 At 1.2 times of:
  All C(H,H) groups
 At 1.5 times of:
  All C(H,H,H) groups
2. Restrained distances
 C31-C32
 1.45 with sigma of 0.02
 C35-C36
 1.4 with sigma of 0.02
 C36-C35 = C36-H36A = C36-H36B = C36-H36C
 1.5 with sigma of 0.02
3. Restrained angles
 C33-C34-C35
 fixed at 109 with sigma of 0.02
4.a Secondary CH2 refined with riding coordinates:
 C34(H34A,H34B), C22(H22A,H22B), C23(H23A,H23B), C21(H21A,H21B), C35(H35A,
 H35B), C31(H31A,H31B), C33(H33A,H33B), C26(H26A,H26B), C30(H30A,H30B),
 C25(H25A,H25B), C29(H29A,H29B), C27(H27A,H27B)
4.b Idealised Me refined as rotating group:
 C24(H24A,H24B,H24C), C36(H36A,H36B,H36C), C28(H28A,H28B,H28C), C32(H32A,H32B,
 H32C)
;
_olex2_submission_special_instructions 'No special instructions were received'
_oxdiff_exptl_absorpt_empirical_details
;
Empirical correction (ABSPACK) includes:
- Absorption correction using spherical harmonics
- Frame scaling
;
_oxdiff_exptl_absorpt_empirical_full_max 1.295
_oxdiff_exptl_absorpt_empirical_full_min 0.874

loop_
_space_group_symop_operation_xyz
'x, y, z'
'-x, -y, -z'

loop_
_atom_site_label
_atom_site_type_symbol
_atom_site_fract_x
_atom_site_fract_y
_atom_site_fract_z
_atom_site_U_iso_or_equiv
_atom_site_adp_type
_atom_site_occupancy
_atom_site_site_symmetry_order
_atom_site_calc_flag
_atom_site_refinement_flags_posn
_atom_site_refinement_flags_adp
_atom_site_refinement_flags_occupancy
_atom_site_disorder_assembly
_atom_site_disorder_group
Au1 Au 0.85305(4) 0.68335(3) 0.78113(2) 0.05573(16) Uani 1 1 d . . . . .
Cl13 Cl 1.0246(3) 0.6806(3) 0.44423(17) 0.0777(8) Uani 1 1 d . . . . .
Cl15 Cl 0.7685(4) 1.0124(3) 0.5742(2) 0.0870(9) Uani 1 1 d . . . . .
Cl2 Cl 0.8166(4) 0.5919(3) 0.89873(17) 0.0958(10) Uani 1 1 d . . . . .
Cl1 Cl 1.0335(4) 0.8216(3) 0.87026(18) 0.0922(10) Uani 1 1 d . . . . .
Cl5 Cl 0.3018(3) 0.5591(4) 0.5770(3) 0.1048(11) Uani 1 1 d . . . . .
Cl3 Cl 0.6051(4) 0.2376(3) 0.5980(3) 0.1071(12) Uani 1 1 d . . . . .
F2 F 0.8227(6) 0.4234(5) 0.7050(4) 0.0659(14) Uani 1 1 d . . . . .
F12 F 0.9861(6) 0.6083(5) 0.6113(4) 0.0673(14) Uani 1 1 d . . . . .
F14 F 0.9012(6) 0.8829(5) 0.4447(4) 0.0748(16) Uani 1 1 d . . . . .
F16 F 0.7698(7) 0.9027(5) 0.7277(4) 0.0739(16) Uani 1 1 d . . . . .
F6 F 0.5541(7) 0.7033(5) 0.6898(5) 0.0819(17) Uani 1 1 d . . . . .
F4 F 0.3644(7) 0.3344(7) 0.5442(6) 0.113(3) Uani 1 1 d . . . . .
C1 C 0.6926(9) 0.5664(7) 0.7008(5) 0.0454(19) Uani 1 1 d . . . . .
C11 C 0.8782(9) 0.7539(8) 0.6733(5) 0.050(2) Uani 1 1 d . . . . .
C2 C 0.7022(9) 0.4567(8) 0.6771(6) 0.050(2) Uani 1 1 d . . . . .
C16 C 0.8287(9) 0.8496(8) 0.6630(6) 0.051(2) Uani 1 1 d . . . . .
C14 C 0.8960(9) 0.8412(8) 0.5198(6) 0.054(2) Uani 1 1 d . . . . .
C13 C 0.9487(9) 0.7463(8) 0.5281(5) 0.051(2) Uani 1 1 d . . . . .
C12 C 0.9374(9) 0.7042(8) 0.6060(5) 0.050(2) Uani 1 1 d . . . . .
N1 N 1.1636(9) 0.1983(8) 0.8449(5) 0.067(2) Uani 1 1 d . . . . .
C15 C 0.8343(9) 0.8965(8) 0.5880(6) 0.054(2) Uani 1 1 d . . . . .
C3 C 0.5926(12) 0.3780(9) 0.6262(7) 0.067(3) Uani 1 1 d . . . . .
C6 C 0.5689(11) 0.5968(8) 0.6687(6) 0.059(2) Uani 1 1 d . . . . .
C4 C 0.4705(11) 0.4101(10) 0.5972(7) 0.072(3) Uani 1 1 d . . . . .
C5 C 0.4564(10) 0.5202(10) 0.6153(7) 0.066(3) Uani 1 1 d . . . . .
C34 C 1.2465(16) 0.0470(14) 0.7486(10) 0.105(4) Uiso 1 1 d . . . . .
H34A H 1.2663 0.0180 0.8027 0.126 Uiso 1 1 calc R . . . .
H34B H 1.1463 0.0197 0.7265 0.126 Uiso 1 1 calc R . . . .
C22 C 1.317(2) 0.1468(17) 0.9735(12) 0.138(6) Uiso 1 1 d . . . . .
H22A H 1.3725 0.2228 0.9871 0.165 Uiso 1 1 calc R . . . .
H22B H 1.3622 0.1030 0.9311 0.165 Uiso 1 1 calc R . . . .
C23 C 1.338(2) 0.104(2) 1.0548(15) 0.169(8) Uiso 1 1 d . . . . .
H23A H 1.2857 0.1450 1.0944 0.203 Uiso 1 1 calc R . . . .
H23B H 1.2841 0.0272 1.0388 0.203 Uiso 1 1 calc R . . . .
C24 C 1.454(2) 0.0974(19) 1.1074(14) 0.165(8) Uiso 1 1 d . . . . .
H24A H 1.4990 0.0418 1.0772 0.247 Uiso 1 1 calc GR . . . .
H24B H 1.4294 0.0764 1.1615 0.247 Uiso 1 1 calc GR . . . .
H24C H 1.5169 0.1692 1.1216 0.247 Uiso 1 1 calc GR . . . .
C21 C 1.191(2) 0.1525(19) 0.9285(14) 0.160(7) Uiso 1 1 d . . . . .
H21A H 1.1457 0.1944 0.9719 0.192 Uiso 1 1 calc R . . . .
H21B H 1.1371 0.0761 0.9143 0.192 Uiso 1 1 calc R . . . .
C35 C 1.311(3) -0.009(2) 0.6901(17) 0.193(10) Uiso 1 1 d D . . . .
H35A H 1.4037 0.0389 0.7070 0.232 Uiso 1 1 calc R . . . .
H35B H 1.2697 0.0148 0.6372 0.232 Uiso 1 1 calc R . . . .
C36 C 1.351(2) -0.106(2) 0.6467(15) 0.175(8) Uiso 1 1 d D . . . .
H36A H 1.4525 -0.0939 0.6525 0.263 Uiso 1 1 calc DGR . . . .
H36B H 1.3103 -0.1229 0.5845 0.263 Uiso 1 1 calc DGR . . . .
H36C H 1.3186 -0.1687 0.6735 0.263 Uiso 1 1 calc DGR . . . .
C31 C 1.234(4) 0.516(3) 0.817(2) 0.255(15) Uiso 1 1 d D . . . .
H31A H 1.2553 0.5295 0.7592 0.307 Uiso 1 1 calc R . . . .
H31B H 1.1538 0.5497 0.8288 0.307 Uiso 1 1 calc R . . . .
C33 C 1.259(2) 0.1587(19) 0.7773(14) 0.161(7) Uiso 1 1 d . . . . .
H33A H 1.2402 0.1919 0.7253 0.193 Uiso 1 1 calc R . . . .
H33B H 1.3569 0.1893 0.8046 0.193 Uiso 1 1 calc R . . . .
C26 C 0.920(2) 0.224(2) 0.8516(15) 0.160(7) Uiso 1 1 d . . . . .
H26A H 0.9410 0.2114 0.9121 0.191 Uiso 1 1 calc R . . . .
H26B H 0.9424 0.3046 0.8556 0.191 Uiso 1 1 calc R . . . .
C30 C 1.194(3) 0.393(3) 0.8102(18) 0.205(11) Uiso 1 1 d . . . . .
H30A H 1.0918 0.3776 0.7921 0.246 Uiso 1 1 calc R . . . .
H30B H 1.2303 0.3614 0.7576 0.246 Uiso 1 1 calc R . . . .
C25 C 1.025(3) 0.177(2) 0.8022(16) 0.183(9) Uiso 1 1 d . . . . .
H25A H 0.9933 0.0957 0.7857 0.220 Uiso 1 1 calc R . . . .
H25B H 1.0235 0.2051 0.7471 0.220 Uiso 1 1 calc R . . . .
C29 C 1.212(3) 0.324(2) 0.8622(17) 0.182(9) Uiso 1 1 d . . . . .
H29A H 1.1742 0.3518 0.9151 0.219 Uiso 1 1 calc R . . . .
H29B H 1.3137 0.3360 0.8808 0.219 Uiso 1 1 calc R . . . .
C28 C 0.695(3) 0.263(2) 0.8776(19) 0.220(11) Uiso 1 1 d . . . . .
H28A H 0.7568 0.3091 0.9292 0.330 Uiso 1 1 calc GR . . . .
H28B H 0.6198 0.2157 0.8966 0.330 Uiso 1 1 calc GR . . . .
H28C H 0.6554 0.3092 0.8411 0.330 Uiso 1 1 calc GR . . . .
C27 C 0.775(3) 0.191(2) 0.8258(19) 0.209(11) Uiso 1 1 d . . . . .
H27A H 0.7459 0.1142 0.8323 0.251 Uiso 1 1 calc R . . . .
H27B H 0.7507 0.1938 0.7630 0.251 Uiso 1 1 calc R . . . .
C32 C 1.351(5) 0.569(4) 0.883(3) 0.41(3) Uiso 1 1 d D . . . .
H32A H 1.3286 0.5610 0.9404 0.620 Uiso 1 1 calc GR . . . .
H32B H 1.3727 0.6475 0.8805 0.620 Uiso 1 1 calc GR . . . .
H32C H 1.4307 0.5353 0.8719 0.620 Uiso 1 1 calc GR . . . .

loop_
_atom_site_aniso_label
_atom_site_aniso_U_11
_atom_site_aniso_U_22
_atom_site_aniso_U_33
_atom_site_aniso_U_23
_atom_site_aniso_U_13
_atom_site_aniso_U_12
Au1 0.0729(3) 0.0493(2) 0.04036(19) 0.00505(14) 0.00505(15) 0.00652(17)
Cl13 0.0845(18) 0.091(2) 0.0625(14) 0.0076(14) 0.0279(13) 0.0263(15)
Cl15 0.116(2) 0.0680(19) 0.0918(19) 0.0293(15) 0.0219(17) 0.0408(17)
Cl2 0.154(3) 0.076(2) 0.0489(13) 0.0157(13) 0.0160(16) -0.0021(19)
Cl1 0.111(2) 0.081(2) 0.0609(14) 0.0062(14) -0.0153(15) -0.0176(18)
Cl5 0.0598(17) 0.129(3) 0.127(3) 0.033(2) -0.0016(17) 0.0276(18)
Cl3 0.105(2) 0.0479(17) 0.152(3) -0.0152(18) 0.019(2) 0.0064(16)
F2 0.058(3) 0.060(4) 0.079(3) 0.010(3) 0.004(3) 0.022(3)
F12 0.074(4) 0.062(4) 0.076(3) 0.017(3) 0.020(3) 0.032(3)
F14 0.095(4) 0.078(4) 0.057(3) 0.028(3) 0.015(3) 0.015(3)
F16 0.110(5) 0.050(3) 0.067(3) 0.003(3) 0.034(3) 0.024(3)
F6 0.078(4) 0.060(4) 0.112(5) 0.019(3) 0.013(4) 0.030(3)
F4 0.072(4) 0.092(6) 0.142(7) -0.016(5) -0.011(4) -0.010(4)
C1 0.047(5) 0.048(5) 0.040(4) 0.007(4) 0.009(3) 0.007(4)
C11 0.051(5) 0.053(6) 0.034(4) 0.000(4) -0.002(3) -0.002(4)
C2 0.050(5) 0.044(5) 0.052(5) 0.005(4) 0.009(4) 0.007(4)
C16 0.057(5) 0.043(5) 0.050(5) 0.007(4) 0.011(4) 0.008(4)
C14 0.053(5) 0.057(6) 0.048(5) 0.014(4) 0.003(4) 0.002(4)
C13 0.044(5) 0.062(6) 0.041(4) 0.003(4) 0.007(3) 0.007(4)
C12 0.055(5) 0.046(5) 0.047(4) 0.006(4) 0.004(4) 0.007(4)
N1 0.073(5) 0.068(6) 0.053(4) 0.004(4) 0.000(4) 0.007(4)
C15 0.054(5) 0.049(6) 0.056(5) 0.009(4) 0.004(4) 0.011(4)
C3 0.071(7) 0.051(6) 0.074(6) 0.000(5) 0.025(5) 0.004(5)
C6 0.069(6) 0.047(6) 0.066(6) 0.010(4) 0.016(5) 0.019(5)
C4 0.056(6) 0.073(8) 0.072(6) 0.001(6) -0.001(5) -0.007(6)
C5 0.054(6) 0.073(8) 0.075(6) 0.020(6) 0.012(5) 0.017(5)

loop_
_atom_type_symbol
_atom_type_description
_atom_type_scat_dispersion_real
_atom_type_scat_dispersion_imag
_atom_type_scat_source
C C 0.0033 0.0016 'International Tables Vol C Tables 4.2.6.8 and 6.1.1.4'
H H 0.0000 0.0000 'International Tables Vol C Tables 4.2.6.8 and 6.1.1.4'
N N 0.0061 0.0033 'International Tables Vol C Tables 4.2.6.8 and 6.1.1.4'
F F 0.0171 0.0103 'International Tables Vol C Tables 4.2.6.8 and 6.1.1.4'
Cl Cl 0.1484 0.1585 'International Tables Vol C Tables 4.2.6.8 and 6.1.1.4'
Au Au -2.0133 8.8022 'International Tables Vol C Tables 4.2.6.8 and 6.1.1.4'

loop_
_exptl_crystal_face_index_h
_exptl_crystal_face_index_k
_exptl_crystal_face_index_l
_exptl_crystal_face_perp_dist
13 -8 3 0.1200
1 16 -1 0.0286
-13 8 -3 0.1380
0 -2 21 0.1650
0 -17 -1 0.0648
-4 -15 4 0.0803
0 2 -21 0.1650

loop_
_geom_angle_atom_site_label_1
_geom_angle_atom_site_label_2
_geom_angle_atom_site_label_3
_geom_angle
_geom_angle_site_symmetry_1
_geom_angle_site_symmetry_3
_geom_angle_publ_flag
Cl1 Au1 Cl2 92.56(11) . . ?
C1 Au1 Cl2 89.0(2) . . ?
C1 Au1 Cl1 178.0(3) . . ?
C11 Au1 Cl2 176.4(2) . . ?
C11 Au1 Cl1 90.9(2) . . ?
C11 Au1 C1 87.5(3) . . ?
C2 C1 Au1 122.2(7) . . ?
C2 C1 C6 117.4(8) . . ?
C6 C1 Au1 120.4(7) . . ?
C16 C11 Au1 121.5(6) . . ?
C12 C11 Au1 120.9(7) . . ?
C12 C11 C16 117.5(8) . . ?
F2 C2 C1 119.6(8) . . ?
F2 C2 C3 118.4(9) . . ?
C1 C2 C3 122.0(9) . . ?
F16 C16 C11 120.1(7) . . ?
F16 C16 C15 116.2(8) . . ?
C11 C16 C15 123.7(8) . . ?
F14 C14 C13 120.0(8) . . ?
F14 C14 C15 118.6(9) . . ?
C13 C14 C15 121.4(8) . . ?
C14 C13 Cl13 120.6(7) . . ?
C14 C13 C12 118.1(8) . . ?
C12 C13 Cl13 121.3(8) . . ?
F12 C12 C13 116.9(8) . . ?
C11 C12 F12 120.3(7) . . ?
C11 C12 C13 122.7(9) . . ?
C21 N1 C33 110.6(13) . . ?
C25 N1 C21 116.5(14) . . ?
C25 N1 C33 109.5(14) . . ?
C25 N1 C29 106.1(16) . . ?
C29 N1 C21 111.6(14) . . ?
C29 N1 C33 101.4(13) . . ?
C16 C15 Cl15 123.6(7) . . ?
C16 C15 C14 116.6(8) . . ?
C14 C15 Cl15 119.8(7) . . ?
C2 C3 Cl3 121.6(9) . . ?
C4 C3 Cl3 119.2(9) . . ?
C4 C3 C2 119.2(10) . . ?
F6 C6 C1 119.8(9) . . ?
F6 C6 C5 117.7(9) . . ?
C1 C6 C5 122.5(9) . . ?
F4 C4 C3 119.7(11) . . ?
F4 C4 C5 118.5(11) . . ?
C3 C4 C5 121.6(10) . . ?
C6 C5 Cl5 121.9(9) . . ?
C4 C5 Cl5 120.8(9) . . ?
C4 C5 C6 117.2(10) . . ?
H34A C34 H34B 105.7 . . ?
C35 C34 H34A 104.7 . . ?
C35 C34 H34B 104.7 . . ?
C35 C34 C33 130.2(18) . . ?
C33 C34 H34A 104.7 . . ?
C33 C34 H34B 104.7 . . ?
H22A C22 H22B 106.3 . . ?
C23 C22 H22A 106.0 . . ?
C23 C22 H22B 106.0 . . ?
C21 C22 H22A 106.0 . . ?
C21 C22 H22B 106.0 . . ?
C21 C22 C23 125.2(19) . . ?
C22 C23 H23A 104.4 . . ?
C22 C23 H23B 104.4 . . ?
H23A C23 H23B 105.6 . . ?
C24 C23 C22 132(2) . . ?
C24 C23 H23A 104.4 . . ?
C24 C23 H23B 104.4 . . ?
C23 C24 H24A 109.5 . . ?
C23 C24 H24B 109.5 . . ?
C23 C24 H24C 109.5 . . ?
H24A C24 H24B 109.5 . . ?
H24A C24 H24C 109.5 . . ?
H24B C24 H24C 109.5 . . ?
N1 C21 H21A 105.4 . . ?
N1 C21 H21B 105.4 . . ?
C22 C21 N1 127.5(18) . . ?
C22 C21 H21A 105.4 . . ?
C22 C21 H21B 105.4 . . ?
H21A C21 H21B 106.0 . . ?
C34 C35 H35A 97.9 . . ?
C34 C35 H35B 97.9 . . ?
C34 C35 C36 154(2) . . ?
H35A C35 H35B 103.7 . . ?
C36 C35 H35A 97.9 . . ?
C36 C35 H35B 97.9 . . ?
C35 C36 H36A 109.5 . . ?
C35 C36 H36B 109.5 . . ?
C35 C36 H36C 109.5 . . ?
H36A C36 H36B 109.5 . . ?
H36A C36 H36C 109.5 . . ?
H36B C36 H36C 109.5 . . ?
H31A C31 H31B 107.6 . . ?
C30 C31 H31A 108.6 . . ?
C30 C31 H31B 108.6 . . ?
C32 C31 H31A 108.6 . . ?
C32 C31 H31B 108.6 . . ?
C32 C31 C30 115(4) . . ?
N1 C33 H33A 107.9 . . ?
N1 C33 H33B 107.9 . . ?
C34 C33 N1 117.6(17) . . ?
C34 C33 H33A 107.9 . . ?
C34 C33 H33B 107.9 . . ?
H33A C33 H33B 107.2 . . ?
H26A C26 H26B 106.4 . . ?
C25 C26 H26A 106.3 . . ?
C25 C26 H26B 106.3 . . ?
C27 C26 H26A 106.3 . . ?
C27 C26 H26B 106.3 . . ?
C27 C26 C25 124(2) . . ?
C31 C30 H30A 103.2 . . ?
C31 C30 H30B 103.2 . . ?
H30A C30 H30B 105.2 . . ?
C29 C30 C31 136(3) . . ?
C29 C30 H30A 103.2 . . ?
C29 C30 H30B 103.2 . . ?
N1 C25 C26 117.7(19) . . ?
N1 C25 H25A 107.9 . . ?
N1 C25 H25B 107.9 . . ?
C26 C25 H25A 107.9 . . ?
C26 C25 H25B 107.9 . . ?
H25A C25 H25B 107.2 . . ?
N1 C29 H29A 104.9 . . ?
N1 C29 H29B 104.9 . . ?
C30 C29 N1 129(3) . . ?
C30 C29 H29A 104.9 . . ?
C30 C29 H29B 104.9 . . ?
H29A C29 H29B 105.8 . . ?
H28A C28 H28B 109.5 . . ?
H28A C28 H28C 109.5 . . ?
H28B C28 H28C 109.5 . . ?
C27 C28 H28A 109.5 . . ?
C27 C28 H28B 109.5 . . ?
C27 C28 H28C 109.5 . . ?
C26 C27 C28 114(2) . . ?
C26 C27 H27A 108.9 . . ?
C26 C27 H27B 108.9 . . ?
C28 C27 H27A 108.9 . . ?
C28 C27 H27B 108.9 . . ?
H27A C27 H27B 107.7 . . ?
C31 C32 H32A 109.5 . . ?
C31 C32 H32B 109.5 . . ?
C31 C32 H32C 109.5 . . ?
H32A C32 H32B 109.5 . . ?
H32A C32 H32C 109.5 . . ?
H32B C32 H32C 109.5 . . ?

loop_
_geom_bond_atom_site_label_1
_geom_bond_atom_site_label_2
_geom_bond_distance
_geom_bond_site_symmetry_2
_geom_bond_publ_flag
Au1 Cl2 2.326(3) . ?
Au1 Cl1 2.325(3) . ?
Au1 C1 2.037(8) . ?
Au1 C11 2.026(8) . ?
Cl13 C13 1.718(9) . ?
Cl15 C15 1.691(10) . ?
Cl5 C5 1.713(11) . ?
Cl3 C3 1.734(11) . ?
F2 C2 1.346(10) . ?
F12 C12 1.354(10) . ?
F14 C14 1.346(10) . ?
F16 C16 1.339(10) . ?
F6 C6 1.330(11) . ?
F4 C4 1.337(12) . ?
C1 C2 1.358(12) . ?
C1 C6 1.373(13) . ?
C11 C16 1.369(13) . ?
C11 C12 1.353(12) . ?
C2 C3 1.363(13) . ?
C16 C15 1.381(12) . ?
C14 C13 1.370(13) . ?
C14 C15 1.407(13) . ?
C13 C12 1.395(12) . ?
N1 C21 1.50(2) . ?
N1 C33 1.55(2) . ?
N1 C25 1.38(2) . ?
N1 C29 1.50(3) . ?
C3 C4 1.357(16) . ?
C6 C5 1.381(14) . ?
C4 C5 1.368(16) . ?
C34 H34A 0.9700 . ?
C34 H34B 0.9700 . ?
C34 C35 1.32(2) . ?
C34 C33 1.35(2) . ?
C22 H22A 0.9700 . ?
C22 H22B 0.9700 . ?
C22 C23 1.44(2) . ?
C22 C21 1.34(2) . ?
C23 H23A 0.9700 . ?
C23 H23B 0.9700 . ?
C23 C24 1.32(2) . ?
C24 H24A 0.9600 . ?
C24 H24B 0.9600 . ?
C24 H24C 0.9600 . ?
C21 H21A 0.9700 . ?
C21 H21B 0.9700 . ?
C35 H35A 0.9700 . ?
C35 H35B 0.9700 . ?
C35 C36 1.410(13) . ?
C36 H36A 0.9600 . ?
C36 H36B 0.9600 . ?
C36 H36C 0.9600 . ?
C31 H31A 0.9700 . ?
C31 H31B 0.9700 . ?
C31 C30 1.48(4) . ?
C31 C32 1.398(19) . ?
C33 H33A 0.9700 . ?
C33 H33B 0.9700 . ?
C26 H26A 0.9700 . ?
C26 H26B 0.9700 . ?
C26 C25 1.48(3) . ?
C26 C27 1.39(3) . ?
C30 H30A 0.9700 . ?
C30 H30B 0.9700 . ?
C30 C29 1.28(3) . ?
C25 H25A 0.9700 . ?
C25 H25B 0.9700 . ?
C29 H29A 0.9700 . ?
C29 H29B 0.9700 . ?
C28 H28A 0.9600 . ?
C28 H28B 0.9600 . ?
C28 H28C 0.9600 . ?
C28 C27 1.47(3) . ?
C27 H27A 0.9700 . ?
C27 H27B 0.9700 . ?
C32 H32A 0.9600 . ?
C32 H32B 0.9600 . ?
C32 H32C 0.9600 . ?

loop_
_exptl_oxdiff_crystal_face_indexfrac_h
_exptl_oxdiff_crystal_face_indexfrac_k
_exptl_oxdiff_crystal_face_indexfrac_l
_exptl_oxdiff_crystal_face_x
_exptl_oxdiff_crystal_face_y
_exptl_oxdiff_crystal_face_z
13.0000 -8.0000 3.0000 0.1641 0.6837 0.7372
1.0000 16.0000 -1.0000 0.9032 -0.2515 -0.2247
-13.0000 8.0000 -3.0000 -0.1641 -0.6837 -0.7372
-0.0000 -2.0000 21.0000 0.1573 0.8358 -0.4864
0.0000 -17.0000 -1.0000 -0.9398 0.2246 0.3443
-4.0000 -15.0000 4.0000 -0.9403 0.2483 -0.0216
0.0000 2.0000 -21.0000 -0.1573 -0.8358 0.4864
